data_8104784
loop_
_publ_author_name
'Liu, Dian'
'Ma, Xun'

_publ_section_title
;
 The crystal structure of (azido)-\k1
 N-6,6&#x2032;-((cyclohexane-1,2-diylbis(azanylylidene))
 bis(methanylylidene))bis(3-bromophenolato- \k 4
 N,N,O,O)-(methanol)-manganese(III)--methanol(1/1), C 22 H 26 Br 2 MnN 5 O
 4
;
_journal_issue 3
_journal_name_full 'Zeitschrift f\"ur Kristallographie - New Crystal Structures'
_journal_page_first 623
_journal_page_last 625
_journal_paper_doi 10.1515/ncrs-2021-0014
_journal_volume 236
_journal_year 2021
_chemical_formula_moiety 'C21 H22 Br2 Mn N5 O3, C H4 O'
_chemical_formula_sum 'C22 H26 Br2 Mn N5 O4'
_chemical_formula_weight 639.24
_space_group_crystal_system monoclinic
_space_group_IT_number 14
_space_group_name_Hall '-P 2yn'
_space_group_name_H-M_alt 'P 1 21/n 1'
_atom_sites_solution_hydrogens mixed
_atom_sites_solution_primary iterative
_cell_angle_alpha 90
_cell_angle_beta 100.330(2)
_cell_angle_gamma 90
_cell_formula_units_Z 4
_cell_length_a 8.0106(4)
_cell_length_b 14.5925(7)
_cell_length_c 21.0425(11)
_cell_measurement_reflns_used 7217
_cell_measurement_temperature 296.15
_cell_measurement_theta_max 27.396
_cell_measurement_theta_min 2.413
_cell_volume 2419.9(2)
_computing_cell_refinement 'SAINT v8.34A (Bruker, 2013)'
_computing_data_reduction 'SAINT v8.34A (Bruker, 2013)'
_computing_molecular_graphics 'Olex2 1.3 (Dolomanov et al., 2009)'
_computing_publication_material 'Olex2 1.3 (Dolomanov et al., 2009)'
_computing_structure_refinement 'SHELXL 2018/3 (Sheldrick, 2015)'
_computing_structure_solution 'olex2.solve 1.3 (Bourhis et al., 2015)'
_diffrn_ambient_temperature 296.15
_diffrn_measured_fraction_theta_full 1.000
_diffrn_measured_fraction_theta_max 0.995
_diffrn_measurement_device_type 'CCD area detector'
_diffrn_measurement_method 'phi and omega scans'
_diffrn_radiation_monochromator graphite
_diffrn_radiation_type MoK\a
_diffrn_radiation_wavelength 0.71073
_diffrn_reflns_av_R_equivalents 0.0548
_diffrn_reflns_av_unetI/netI 0.0527
_diffrn_reflns_Laue_measured_fraction_full 1.000
_diffrn_reflns_Laue_measured_fraction_max 0.995
_diffrn_reflns_limit_h_max 10
_diffrn_reflns_limit_h_min -10
_diffrn_reflns_limit_k_max 18
_diffrn_reflns_limit_k_min -18
_diffrn_reflns_limit_l_max 27
_diffrn_reflns_limit_l_min -20
_diffrn_reflns_number 21493
_diffrn_reflns_point_group_measured_fraction_full 1.000
_diffrn_reflns_point_group_measured_fraction_max 0.995
_diffrn_reflns_theta_full 25.242
_diffrn_reflns_theta_max 27.527
_diffrn_reflns_theta_min 2.412
_diffrn_source_current 40.0
_diffrn_source_power 2.0
_diffrn_source_voltage 50.0
_exptl_absorpt_coefficient_mu 3.887
_exptl_absorpt_correction_T_max 0.7456
_exptl_absorpt_correction_T_min 0.4435
_exptl_absorpt_correction_type multi-scan
_exptl_absorpt_process_details
;
SADABS-2014/5 (Bruker,2014/5) was used for absorption correction.
wR2(int) was 0.1408 before and 0.0557 after correction.
The Ratio of minimum to maximum transmission is 0.5948.
The \l/2 correction factor is 0.00150.
;
_exptl_crystal_colour 'clear brownish brown'
_exptl_crystal_colour_lustre clear
_exptl_crystal_colour_modifier brownish
_exptl_crystal_colour_primary brown
_exptl_crystal_density_diffrn 1.755
_exptl_crystal_description block
_exptl_crystal_F_000 1280
_exptl_crystal_size_max 0.2
_exptl_crystal_size_mid 0.18
_exptl_crystal_size_min 0.16
_refine_diff_density_max 0.485
_refine_diff_density_min -0.412
_refine_diff_density_rms 0.087
_refine_ls_extinction_coef .
_refine_ls_extinction_method none
_refine_ls_goodness_of_fit_ref 1.031
_refine_ls_hydrogen_treatment mixed
_refine_ls_matrix_type full
_refine_ls_number_parameters 313
_refine_ls_number_reflns 5556
_refine_ls_number_restraints 3
_refine_ls_restrained_S_all 1.032
_refine_ls_R_factor_all 0.0576
_refine_ls_R_factor_gt 0.0372
_refine_ls_shift/su_max 0.001
_refine_ls_shift/su_mean 0.000
_refine_ls_structure_factor_coef Fsqd
_refine_ls_weighting_details 'w=1/[\s^2^(Fo^2^)+(0.0285P)^2^+1.1719P] where P=(Fo^2^+2Fc^2^)/3'
_refine_ls_weighting_scheme calc
_refine_ls_wR_factor_gt 0.0713
_refine_ls_wR_factor_ref 0.0766
_reflns_Friedel_coverage 0.000
_reflns_Friedel_fraction_full .
_reflns_Friedel_fraction_max .
_reflns_number_gt 4352
_reflns_number_total 5556
_reflns_threshold_expression 'I > 2\s(I)'
_cod_data_source_file suppl_j_ncrs-2021-0014_suppl.cif
_cod_data_source_block 1
_cod_database_code 8104784
_shelx_space_group_comment
;
The symmetry employed for this shelxl refinement is uniquely defined
by the following loop, which should always be used as a source of
symmetry information in preference to the above space-group names.
They are only intended as comments.
;
_shelx_estimated_absorpt_t_max 0.575
_shelx_estimated_absorpt_t_min 0.510
_olex2_refinement_description
;
1. Fixed Uiso
 At 1.2 times of:
  All C(H) groups, All C(H,H) groups
 At 1.5 times of:
  All C(H,H,H) groups, All O(H) groups
2. Restrained distances
 O3-H3
 0.85 with sigma of 0.01
 C21-H3
 1.897861 with sigma of 0.02
 Mn3-H3
 2.977788 with sigma of 0.02
3.a Ternary CH refined with riding coordinates:
 C8(H8), C13(H13)
3.b Secondary CH2 refined with riding coordinates:
 C9(H9A,H9B), C10(H10A,H10B), C11(H11A,H11B), C12(H12A,H12B)
3.c Aromatic/amide H refined with riding coordinates:
 C3(H3A), C4(H4), C5(H5), C7(H7), C14(H14), C16(H16), C17(H17), C18(H18)
3.d Idealised Me refined as rotating group:
 C21(H21A,H21B,H21C), C22(H22A,H22B,H22C)
3.e Idealised tetrahedral OH refined as rotating group:
 O4(H4A)
;
_olex2_submission_special_instructions 'No special instructions were received'

loop_
_space_group_symop_operation_xyz
'x, y, z'
'-x+1/2, y+1/2, -z+1/2'
'-x, -y, -z'
'x-1/2, -y-1/2, z-1/2'

loop_
_atom_site_label
_atom_site_type_symbol
_atom_site_fract_x
_atom_site_fract_y
_atom_site_fract_z
_atom_site_U_iso_or_equiv
_atom_site_adp_type
_atom_site_occupancy
_atom_site_site_symmetry_order
_atom_site_calc_flag
_atom_site_refinement_flags_posn
_atom_site_refinement_flags_adp
_atom_site_refinement_flags_occupancy
_atom_site_disorder_assembly
_atom_site_disorder_group
Br1 Br 0.41310(4) 0.84706(2) 0.21718(2) 0.02729(9) Uani 1 1 d . . . . .
Br2 Br 0.74380(4) 0.55152(2) 0.32091(2) 0.03056(9) Uani 1 1 d . . . . .
Mn3 Mn 0.49315(5) 0.77543(3) 0.44203(2) 0.01596(10) Uani 1 1 d D . . . .
O1 O 0.4796(2) 0.84161(12) 0.36432(9) 0.0194(4) Uani 1 1 d . . . . .
O2 O 0.5781(2) 0.66865(12) 0.40928(9) 0.0217(4) Uani 1 1 d . . . . .
O3 O 0.2181(2) 0.73190(13) 0.40079(10) 0.0238(5) Uani 1 1 d D . . . .
H3 H 0.1283(17) 0.7630(16) 0.4025(12) 0.036 Uiso 1 1 d D U . . .
N1 N 0.3863(3) 0.87739(14) 0.48311(11) 0.0172(5) Uani 1 1 d . . . . .
N2 N 0.4849(3) 0.71447(14) 0.52611(11) 0.0179(5) Uani 1 1 d . . . . .
N3 N 0.7503(3) 0.83041(15) 0.48626(12) 0.0223(5) Uani 1 1 d . . . . .
N4 N 0.8403(3) 0.78879(16) 0.52744(13) 0.0245(6) Uani 1 1 d . . . . .
N5 N 0.9298(4) 0.74964(19) 0.56802(15) 0.0415(8) Uani 1 1 d . . . . .
C1 C 0.3682(3) 0.90619(17) 0.34289(13) 0.0168(6) Uani 1 1 d . . . . .
C2 C 0.3251(3) 0.92362(18) 0.27604(14) 0.0196(6) Uani 1 1 d . . . . .
C3 C 0.2188(4) 0.99425(19) 0.25212(15) 0.0261(7) Uani 1 1 d . . . . .
H3A H 0.192111 1.003497 0.207727 0.031 Uiso 1 1 calc R U . . .
C4 C 0.1505(4) 1.05203(19) 0.29323(15) 0.0259(7) Uani 1 1 d . . . . .
H4 H 0.083137 1.101517 0.276848 0.031 Uiso 1 1 calc R U . . .
C5 C 0.1839(4) 1.03505(18) 0.35813(15) 0.0237(7) Uani 1 1 d . . . . .
H5 H 0.136425 1.072628 0.385839 0.028 Uiso 1 1 calc R U . . .
C6 C 0.2891(3) 0.96157(17) 0.38388(14) 0.0177(6) Uani 1 1 d . . . . .
C7 C 0.3101(3) 0.94617(17) 0.45260(14) 0.0195(6) Uani 1 1 d . . . . .
H7 H 0.264581 0.989738 0.476886 0.023 Uiso 1 1 calc R U . . .
C8 C 0.4063(4) 0.86666(18) 0.55387(14) 0.0200(6) Uani 1 1 d . . . . .
H8 H 0.524054 0.881911 0.572467 0.024 Uiso 1 1 calc R U . . .
C9 C 0.2926(4) 0.92551(19) 0.58740(15) 0.0257(7) Uani 1 1 d . . . . .
H9A H 0.174664 0.913250 0.569331 0.031 Uiso 1 1 calc R U . . .
H9B H 0.314905 0.989772 0.580586 0.031 Uiso 1 1 calc R U . . .
C10 C 0.3259(4) 0.9045(2) 0.65947(15) 0.0308(7) Uani 1 1 d . . . . .
H10A H 0.440363 0.923366 0.678088 0.037 Uiso 1 1 calc R U . . .
H10B H 0.247869 0.939681 0.680167 0.037 Uiso 1 1 calc R U . . .
C11 C 0.3047(4) 0.8031(2) 0.67283(15) 0.0296(7) Uani 1 1 d . . . . .
H11A H 0.187198 0.785620 0.658435 0.036 Uiso 1 1 calc R U . . .
H11B H 0.333061 0.792095 0.718970 0.036 Uiso 1 1 calc R U . . .
C12 C 0.4186(4) 0.7440(2) 0.63819(14) 0.0250(7) Uani 1 1 d . . . . .
H12A H 0.536804 0.757189 0.655261 0.030 Uiso 1 1 calc R U . . .
H12B H 0.398334 0.679689 0.645557 0.030 Uiso 1 1 calc R U . . .
C13 C 0.3808(4) 0.76419(18) 0.56618(14) 0.0217(6) Uani 1 1 d . . . . .
H13 H 0.261422 0.749251 0.550087 0.026 Uiso 1 1 calc R U . . .
C14 C 0.5662(3) 0.64043(18) 0.54576(14) 0.0213(6) Uani 1 1 d . . . . .
H14 H 0.566078 0.622705 0.588207 0.026 Uiso 1 1 calc R U . . .
C15 C 0.6563(3) 0.58311(17) 0.50838(14) 0.0183(6) Uani 1 1 d . . . . .
C16 C 0.7397(3) 0.50573(18) 0.53875(15) 0.0234(7) Uani 1 1 d . . . . .
H16 H 0.739827 0.495999 0.582430 0.028 Uiso 1 1 calc R U . . .
C17 C 0.8206(3) 0.44450(18) 0.50565(16) 0.0251(7) Uani 1 1 d . . . . .
H17 H 0.874928 0.393748 0.526713 0.030 Uiso 1 1 calc R U . . .
C18 C 0.8215(3) 0.45830(17) 0.44053(16) 0.0237(7) Uani 1 1 d . . . . .
H18 H 0.876774 0.416994 0.417780 0.028 Uiso 1 1 calc R U . . .
C19 C 0.7399(3) 0.53350(17) 0.40959(14) 0.0191(6) Uani 1 1 d . . . . .
C20 C 0.6549(3) 0.59871(17) 0.44198(14) 0.0193(6) Uani 1 1 d . . . . .
C21 C 0.1924(4) 0.6862(2) 0.33929(16) 0.0333(8) Uani 1 1 d D . . . .
H21A H 0.166885 0.730669 0.305329 0.050 Uiso 1 1 calc R U . . .
H21B H 0.099518 0.643937 0.336733 0.050 Uiso 1 1 calc R U . . .
H21C H 0.293456 0.653397 0.334749 0.050 Uiso 1 1 calc R U . . .
O4 O -0.0441(3) 0.84744(16) 0.39200(11) 0.0349(5) Uani 1 1 d . . . . .
H4A H -0.108939 0.839127 0.417514 0.052 Uiso 1 1 calc R U . . .
C22 C -0.1386(4) 0.8504(2) 0.32790(16) 0.0345(8) Uani 1 1 d . . . . .
H22A H -0.062813 0.860662 0.298067 0.052 Uiso 1 1 calc R U . . .
H22B H -0.219881 0.899297 0.324388 0.052 Uiso 1 1 calc R U . . .
H22C H -0.196719 0.793212 0.318037 0.052 Uiso 1 1 calc R U . . .

loop_
_atom_site_aniso_label
_atom_site_aniso_U_11
_atom_site_aniso_U_22
_atom_site_aniso_U_33
_atom_site_aniso_U_23
_atom_site_aniso_U_13
_atom_site_aniso_U_12
Br1 0.03706(18) 0.02907(16) 0.01709(16) 0.00030(13) 0.00851(13) 0.00101(13)
Br2 0.03689(18) 0.03243(17) 0.02253(18) -0.00317(13) 0.00576(14) 0.00806(13)
Mn3 0.0192(2) 0.0161(2) 0.0129(2) 0.00236(16) 0.00390(17) 0.00160(16)
O1 0.0212(10) 0.0204(9) 0.0170(11) 0.0062(8) 0.0049(8) 0.0040(8)
O2 0.0286(11) 0.0199(10) 0.0161(11) 0.0034(8) 0.0023(9) 0.0083(8)
O3 0.0239(11) 0.0255(10) 0.0213(12) -0.0019(9) 0.0022(9) -0.0021(8)
N1 0.0193(12) 0.0157(11) 0.0173(13) -0.0007(10) 0.0051(10) -0.0016(9)
N2 0.0185(11) 0.0197(11) 0.0158(13) 0.0024(10) 0.0036(10) -0.0013(9)
N3 0.0208(12) 0.0231(12) 0.0227(14) 0.0041(11) 0.0035(11) -0.0005(10)
N4 0.0220(13) 0.0246(13) 0.0278(15) -0.0053(12) 0.0067(12) -0.0046(10)
N5 0.0345(16) 0.0396(16) 0.043(2) 0.0083(15) -0.0122(15) -0.0033(13)
C1 0.0187(13) 0.0152(13) 0.0158(15) 0.0003(11) 0.0014(12) -0.0046(10)
C2 0.0255(15) 0.0183(13) 0.0162(15) -0.0009(12) 0.0069(12) -0.0023(11)
C3 0.0333(17) 0.0239(15) 0.0186(16) 0.0050(13) -0.0018(14) -0.0038(12)
C4 0.0290(16) 0.0204(14) 0.0254(18) 0.0052(13) -0.0033(14) 0.0050(12)
C5 0.0255(15) 0.0179(14) 0.0268(18) -0.0008(12) 0.0025(13) 0.0010(11)
C6 0.0196(14) 0.0159(13) 0.0175(15) 0.0011(11) 0.0029(12) -0.0033(10)
C7 0.0200(14) 0.0189(13) 0.0204(16) -0.0040(12) 0.0058(12) -0.0010(11)
C8 0.0244(15) 0.0213(14) 0.0147(15) -0.0006(11) 0.0043(12) -0.0040(11)
C9 0.0328(17) 0.0222(14) 0.0234(17) -0.0025(13) 0.0087(14) -0.0017(12)
C10 0.0446(19) 0.0316(17) 0.0185(17) -0.0052(14) 0.0119(15) -0.0008(14)
C11 0.0374(18) 0.0359(17) 0.0173(17) 0.0004(14) 0.0098(14) -0.0040(14)
C12 0.0340(17) 0.0257(15) 0.0157(16) 0.0039(12) 0.0056(14) -0.0020(12)
C13 0.0226(15) 0.0229(14) 0.0202(16) -0.0004(12) 0.0057(13) -0.0016(11)
C14 0.0238(15) 0.0241(14) 0.0145(15) 0.0036(12) -0.0002(12) -0.0057(11)
C15 0.0200(14) 0.0157(13) 0.0192(16) 0.0015(11) 0.0032(12) -0.0037(10)
C16 0.0238(15) 0.0225(14) 0.0228(17) 0.0039(13) 0.0012(13) -0.0057(12)
C17 0.0224(15) 0.0168(14) 0.0350(19) 0.0065(13) 0.0018(14) -0.0012(11)
C18 0.0173(14) 0.0158(13) 0.0360(19) -0.0042(13) -0.0002(13) -0.0023(10)
C19 0.0209(14) 0.0191(13) 0.0165(15) -0.0003(12) 0.0008(12) -0.0039(11)
C20 0.0149(13) 0.0177(13) 0.0242(17) -0.0016(12) 0.0003(12) -0.0029(10)
C21 0.0342(18) 0.0310(17) 0.032(2) -0.0077(15) -0.0024(15) -0.0035(14)
O4 0.0261(12) 0.0522(14) 0.0292(14) 0.0019(11) 0.0122(10) -0.0006(10)
C22 0.0328(18) 0.0404(18) 0.032(2) -0.0008(15) 0.0088(16) 0.0050(14)

loop_
_atom_type_symbol
_atom_type_description
_atom_type_scat_dispersion_real
_atom_type_scat_dispersion_imag
_atom_type_scat_source
C C 0.0033 0.0016 'International Tables Vol C Tables 4.2.6.8 and 6.1.1.4'
H H 0.0000 0.0000 'International Tables Vol C Tables 4.2.6.8 and 6.1.1.4'
Br Br -0.2901 2.4595 'International Tables Vol C Tables 4.2.6.8 and 6.1.1.4'
Mn Mn 0.3368 0.7283 'International Tables Vol C Tables 4.2.6.8 and 6.1.1.4'
N N 0.0061 0.0033 'International Tables Vol C Tables 4.2.6.8 and 6.1.1.4'
O O 0.0106 0.0060 'International Tables Vol C Tables 4.2.6.8 and 6.1.1.4'

loop_
_geom_angle_atom_site_label_1
_geom_angle_atom_site_label_2
_geom_angle_atom_site_label_3
_geom_angle
_geom_angle_site_symmetry_1
_geom_angle_site_symmetry_3
O1 Mn3 O3 84.96(8) . .
O1 Mn3 N1 91.80(9) . .
O1 Mn3 N2 173.29(9) . .
O1 Mn3 N3 94.71(8) . .
O2 Mn3 O1 94.30(8) . .
O2 Mn3 O3 91.04(8) . .
O2 Mn3 N1 172.43(9) . .
O2 Mn3 N2 91.57(9) . .
O2 Mn3 N3 94.72(8) . .
N1 Mn3 O3 85.02(8) . .
N1 Mn3 N2 82.10(9) . .
N1 Mn3 N3 89.25(9) . .
N2 Mn3 O3 91.69(8) . .
N2 Mn3 N3 88.04(9) . .
N3 Mn3 O3 174.25(8) . .
C1 O1 Mn3 126.30(18) . .
C20 O2 Mn3 127.98(19) . .
Mn3 O3 H3 126.3(14) . .
C21 O3 Mn3 116.08(18) . .
C21 O3 H3 107.3(14) . .
C7 N1 Mn3 124.7(2) . .
C7 N1 C8 122.8(2) . .
C8 N1 Mn3 112.42(16) . .
C13 N2 Mn3 113.55(16) . .
C14 N2 Mn3 124.3(2) . .
C14 N2 C13 122.1(2) . .
N4 N3 Mn3 120.63(18) . .
N5 N4 N3 178.7(3) . .
O1 C1 C2 119.9(3) . .
O1 C1 C6 123.3(2) . .
C2 C1 C6 116.7(2) . .
C1 C2 Br1 119.5(2) . .
C3 C2 Br1 118.8(2) . .
C3 C2 C1 121.7(3) . .
C2 C3 H3A 119.5 . .
C2 C3 C4 121.0(3) . .
C4 C3 H3A 119.5 . .
C3 C4 H4 120.5 . .
C5 C4 C3 119.0(3) . .
C5 C4 H4 120.5 . .
C4 C5 H5 119.4 . .
C4 C5 C6 121.2(3) . .
C6 C5 H5 119.4 . .
C1 C6 C7 122.6(2) . .
C5 C6 C1 120.2(3) . .
C5 C6 C7 117.2(3) . .
N1 C7 C6 125.6(3) . .
N1 C7 H7 117.2 . .
C6 C7 H7 117.2 . .
N1 C8 H8 107.5 . .
N1 C8 C9 116.4(2) . .
N1 C8 C13 106.2(2) . .
C9 C8 H8 107.5 . .
C9 C8 C13 111.3(2) . .
C13 C8 H8 107.5 . .
C8 C9 H9A 109.7 . .
C8 C9 H9B 109.7 . .
C8 C9 C10 109.7(2) . .
H9A C9 H9B 108.2 . .
C10 C9 H9A 109.7 . .
C10 C9 H9B 109.7 . .
C9 C10 H10A 109.2 . .
C9 C10 H10B 109.2 . .
H10A C10 H10B 107.9 . .
C11 C10 C9 112.0(2) . .
C11 C10 H10A 109.2 . .
C11 C10 H10B 109.2 . .
C10 C11 H11A 109.4 . .
C10 C11 H11B 109.4 . .
C10 C11 C12 111.3(3) . .
H11A C11 H11B 108.0 . .
C12 C11 H11A 109.4 . .
C12 C11 H11B 109.4 . .
C11 C12 H12A 109.7 . .
C11 C12 H12B 109.7 . .
H12A C12 H12B 108.2 . .
C13 C12 C11 109.7(2) . .
C13 C12 H12A 109.7 . .
C13 C12 H12B 109.7 . .
N2 C13 C8 106.0(2) . .
N2 C13 C12 116.2(2) . .
N2 C13 H13 108.0 . .
C8 C13 H13 108.0 . .
C12 C13 C8 110.3(2) . .
C12 C13 H13 108.0 . .
N2 C14 H14 116.9 . .
N2 C14 C15 126.1(3) . .
C15 C14 H14 116.9 . .
C16 C15 C14 117.8(3) . .
C16 C15 C20 119.8(3) . .
C20 C15 C14 122.3(2) . .
C15 C16 H16 119.2 . .
C17 C16 C15 121.6(3) . .
C17 C16 H16 119.2 . .
C16 C17 H17 120.1 . .
C16 C17 C18 119.7(3) . .
C18 C17 H17 120.1 . .
C17 C18 H18 120.1 . .
C19 C18 C17 119.8(3) . .
C19 C18 H18 120.1 . .
C18 C19 Br2 119.1(2) . .
C18 C19 C20 122.4(3) . .
C20 C19 Br2 118.5(2) . .
O2 C20 C15 124.1(3) . .
O2 C20 C19 119.3(3) . .
C15 C20 C19 116.7(2) . .
O3 C21 H21A 109.5 . .
O3 C21 H21B 109.5 . .
O3 C21 H21C 109.5 . .
H21A C21 H21B 109.5 . .
H21A C21 H21C 109.5 . .
H21B C21 H21C 109.5 . .
C22 O4 H4A 109.5 . .
O4 C22 H22A 109.5 . .
O4 C22 H22B 109.5 . .
O4 C22 H22C 109.5 . .
H22A C22 H22B 109.5 . .
H22A C22 H22C 109.5 . .
H22B C22 H22C 109.5 . .

loop_
_geom_bond_atom_site_label_1
_geom_bond_atom_site_label_2
_geom_bond_distance
_geom_bond_site_symmetry_2
Br1 C2 1.895(3) .
Br2 C19 1.890(3) .
Mn3 O1 1.8855(19) .
Mn3 O2 1.8801(18) .
Mn3 O3 2.3073(19) .
Mn3 N1 1.990(2) .
Mn3 N2 1.992(2) .
Mn3 N3 2.251(2) .
O1 C1 1.320(3) .
O2 C20 1.320(3) .
O3 H3 0.857(9) .
O3 C21 1.438(4) .
N1 C7 1.285(3) .
N1 C8 1.477(4) .
N2 C13 1.478(4) .
N2 C14 1.291(3) .
N3 N4 1.190(3) .
N4 N5 1.162(3) .
C1 C2 1.410(4) .
C1 C6 1.412(4) .
C2 C3 1.374(4) .
C3 H3A 0.9300 .
C3 C4 1.388(4) .
C4 H4 0.9300 .
C4 C5 1.367(4) .
C5 H5 0.9300 .
C5 C6 1.410(4) .
C6 C7 1.443(4) .
C7 H7 0.9300 .
C8 H8 0.9800 .
C8 C9 1.515(4) .
C8 C13 1.537(4) .
C9 H9A 0.9700 .
C9 H9B 0.9700 .
C9 C10 1.523(4) .
C10 H10A 0.9700 .
C10 H10B 0.9700 .
C10 C11 1.522(4) .
C11 H11A 0.9700 .
C11 H11B 0.9700 .
C11 C12 1.531(4) .
C12 H12A 0.9700 .
C12 H12B 0.9700 .
C12 C13 1.520(4) .
C13 H13 0.9800 .
C14 H14 0.9300 .
C14 C15 1.430(4) .
C15 C16 1.406(4) .
C15 C20 1.414(4) .
C16 H16 0.9300 .
C16 C17 1.366(4) .
C17 H17 0.9300 .
C17 C18 1.386(4) .
C18 H18 0.9300 .
C18 C19 1.379(4) .
C19 C20 1.414(4) .
C21 H21A 0.9600 .
C21 H21B 0.9600 .
C21 H21C 0.9600 .
O4 H4A 0.8200 .
O4 C22 1.424(4) .
C22 H22A 0.9600 .
C22 H22B 0.9600 .
C22 H22C 0.9600 .

loop_
_geom_torsion_atom_site_label_1
_geom_torsion_atom_site_label_2
_geom_torsion_atom_site_label_3
_geom_torsion_atom_site_label_4
_geom_torsion
_geom_torsion_site_symmetry_1
_geom_torsion_site_symmetry_2
_geom_torsion_site_symmetry_3
_geom_torsion_site_symmetry_4
Br1 C2 C3 C4 179.8(2) . . . .
Br2 C19 C20 O2 1.5(3) . . . .
Br2 C19 C20 C15 -179.46(19) . . . .
Mn3 O1 C1 C2 -154.04(19) . . . .
Mn3 O1 C1 C6 27.1(3) . . . .
Mn3 O2 C20 C15 13.7(4) . . . .
Mn3 O2 C20 C19 -167.29(18) . . . .
Mn3 N1 C7 C6 -0.2(4) . . . .
Mn3 N1 C8 C9 -164.52(19) . . . .
Mn3 N1 C8 C13 -40.0(2) . . . .
Mn3 N2 C13 C8 -35.1(2) . . . .
Mn3 N2 C13 C12 -158.10(19) . . . .
Mn3 N2 C14 C15 -8.8(4) . . . .
O1 Mn3 O2 C20 162.9(2) . . . .
O1 C1 C2 Br1 5.4(3) . . . .
O1 C1 C2 C3 -175.5(2) . . . .
O1 C1 C6 C5 173.8(2) . . . .
O1 C1 C6 C7 -6.5(4) . . . .
O2 Mn3 O1 C1 149.0(2) . . . .
O3 Mn3 O1 C1 58.4(2) . . . .
O3 Mn3 O2 C20 -112.1(2) . . . .
N1 Mn3 O1 C1 -26.5(2) . . . .
N1 C8 C9 C10 178.6(2) . . . .
N1 C8 C13 N2 47.0(3) . . . .
N1 C8 C13 C12 173.6(2) . . . .
N2 Mn3 O2 C20 -20.4(2) . . . .
N2 C14 C15 C16 179.0(3) . . . .
N2 C14 C15 C20 -5.0(4) . . . .
N3 Mn3 O1 C1 -115.9(2) . . . .
N3 Mn3 O2 C20 67.8(2) . . . .
C1 C2 C3 C4 0.6(4) . . . .
C1 C6 C7 N1 -7.2(4) . . . .
C2 C1 C6 C5 -5.1(4) . . . .
C2 C1 C6 C7 174.5(2) . . . .
C2 C3 C4 C5 -3.2(4) . . . .
C3 C4 C5 C6 1.5(4) . . . .
C4 C5 C6 C1 2.7(4) . . . .
C4 C5 C6 C7 -176.9(3) . . . .
C5 C6 C7 N1 172.4(3) . . . .
C6 C1 C2 Br1 -175.65(18) . . . .
C6 C1 C2 C3 3.5(4) . . . .
C7 N1 C8 C9 16.4(4) . . . .
C7 N1 C8 C13 141.0(2) . . . .
C8 N1 C7 C6 178.8(2) . . . .
C8 C9 C10 C11 -55.4(3) . . . .
C9 C8 C13 N2 174.6(2) . . . .
C9 C8 C13 C12 -58.8(3) . . . .
C9 C10 C11 C12 55.9(3) . . . .
C10 C11 C12 C13 -56.3(3) . . . .
C11 C12 C13 N2 178.1(2) . . . .
C11 C12 C13 C8 57.4(3) . . . .
C13 N2 C14 C15 173.7(2) . . . .
C13 C8 C9 C10 56.7(3) . . . .
C14 N2 C13 C8 142.6(2) . . . .
C14 N2 C13 C12 19.6(4) . . . .
C14 C15 C16 C17 176.2(2) . . . .
C14 C15 C20 O2 3.1(4) . . . .
C14 C15 C20 C19 -175.9(2) . . . .
C15 C16 C17 C18 0.0(4) . . . .
C16 C15 C20 O2 179.0(2) . . . .
C16 C15 C20 C19 0.0(4) . . . .
C16 C17 C18 C19 -0.3(4) . . . .
C17 C18 C19 Br2 179.6(2) . . . .
C17 C18 C19 C20 0.4(4) . . . .
C18 C19 C20 O2 -179.4(2) . . . .
C18 C19 C20 C15 -0.3(4) . . . .
C20 C15 C16 C17 0.1(4) . . . .
